data_2009099
loop_
_publ_author_name
'Clegg, William'
'Scott, Andrew J.'
'Souza, F\'abio E.S.'
'Marder, Todd B.'

_publ_section_title
;
 1:1 Adducts of 4-picoline with methylcatecholborane and
 phenylcatecholborane
;
_journal_issue 11
_journal_name_full 'Acta Crystallographica Section C'
_journal_page_first 1885
_journal_page_last 1888
_journal_paper_doi 10.1107/S0108270199010343
_journal_volume 55
_journal_year 1999
_chemical_formula_sum 'C18 H16 B N O2'
_chemical_formula_weight 289.13
_chemical_name_systematic
;
 ?
;
_space_group_IT_number 2
_symmetry_cell_setting triclinic
_symmetry_space_group_name_Hall '-P 1'
_symmetry_space_group_name_H-M 'P -1'
_audit_creation_method SHELXL-97
_cell_angle_alpha 91.087(3)
_cell_angle_beta 106.477(3)
_cell_angle_gamma 94.123(3)
_cell_formula_units_Z 4
_cell_length_a 9.7290(13)
_cell_length_b 10.3311(14)
_cell_length_c 15.589(2)
_cell_measurement_reflns_used 4970
_cell_measurement_temperature 160(2)
_cell_measurement_theta_max 27.81
_cell_measurement_theta_min 1.97
_cell_volume 1497.4(3)
_computing_cell_refinement 'local programs'
_computing_data_collection 'SMART (Siemens, 1995)'
_computing_data_reduction 'SAINT (Siemens, 1995)'
_computing_molecular_graphics SHELXTL
_computing_publication_material 'SHELXTL and local programs'
_computing_structure_refinement SHELXTL
_computing_structure_solution 'SHELXTL (Sheldrick, 1994)'
_diffrn_ambient_temperature 160(2)
_diffrn_detector_area_resol_mean 8.192
_diffrn_measured_fraction_theta_full 0.977
_diffrn_measured_fraction_theta_max 0.861
_diffrn_measurement_device_type 'Siemens SMART CCD diffractometer'
_diffrn_measurement_method '\w rotation with narrow frames'
_diffrn_radiation_monochromator graphite
_diffrn_radiation_source 'fine-focus sealed tube'
_diffrn_radiation_type MoK\a
_diffrn_radiation_wavelength 0.71073
_diffrn_reflns_av_R_equivalents 0.0449
_diffrn_reflns_av_sigmaI/netI 0.1156
_diffrn_reflns_limit_h_max 12
_diffrn_reflns_limit_h_min -10
_diffrn_reflns_limit_k_max 13
_diffrn_reflns_limit_k_min -13
_diffrn_reflns_limit_l_max 16
_diffrn_reflns_limit_l_min -20
_diffrn_reflns_number 9343
_diffrn_reflns_theta_full 26.00
_diffrn_reflns_theta_max 28.43
_diffrn_reflns_theta_min 1.98
_diffrn_standards_decay_% 0
_diffrn_standards_number 0
_exptl_absorpt_coefficient_mu 0.082
_exptl_absorpt_correction_type none
_exptl_crystal_colour colourless
_exptl_crystal_density_diffrn 1.283
_exptl_crystal_density_method 'not measured'
_exptl_crystal_description block
_exptl_crystal_F_000 608
_exptl_crystal_size_max 0.34
_exptl_crystal_size_mid 0.18
_exptl_crystal_size_min 0.16
_refine_diff_density_max 0.31
_refine_diff_density_min -0.47
_refine_ls_extinction_coef 0.017(2)
_refine_ls_extinction_method 'SHELXTL (Sheldrick, 1994)'
_refine_ls_goodness_of_fit_ref 0.872
_refine_ls_hydrogen_treatment constr
_refine_ls_matrix_type full
_refine_ls_number_parameters 400
_refine_ls_number_reflns 6486
_refine_ls_number_restraints 0
_refine_ls_restrained_S_all 0.872
_refine_ls_R_factor_all 0.1219
_refine_ls_R_factor_gt 0.0644
_refine_ls_shift/su_max 0.000
_refine_ls_shift/su_mean 0.000
_refine_ls_structure_factor_coef Fsqd
_refine_ls_weighting_details 'w = 1/[\s^2^(Fo^2^)+(0.0772P)^2^] where P=(Fo^2^+2Fc^2^)/3'
_refine_ls_weighting_scheme calc
_refine_ls_wR_factor_ref 0.1669
_reflns_number_gt 3266
_reflns_number_total 6486
_reflns_threshold_expression I>2\s(I)
_cod_data_source_file bm1357.cif
_cod_data_source_block 2
_cod_database_code 2009099

loop_
_symmetry_equiv_pos_as_xyz
'x, y, z'
'-x, -y, -z'

loop_
_atom_site_label
_atom_site_fract_x
_atom_site_fract_y
_atom_site_fract_z
_atom_site_U_iso_or_equiv
_atom_site_adp_type
_atom_site_calc_flag
_atom_site_refinement_flags
_atom_site_occupancy
_atom_site_disorder_assembly
_atom_site_disorder_group
_atom_site_type_symbol
B1 .5830(3) .8976(3) .3524(2) .0328(7) Uani d . 1 . . B
O1 .59581(17) 1.02139(15) .40466(11) .0355(4) Uani d . 1 . . O
O2 .70523(18) .90340(15) .31506(11) .0354(4) Uani d . 1 . . O
C1 .7337(3) 1.0722(2) .41624(17) .0345(6) Uani d . 1 . . C
C2 .7991(3) 1.0039(2) .36291(16) .0343(6) Uani d . 1 . . C
C3 .9369(3) 1.0372(3) .36161(18) .0432(7) Uani d . 1 . . C
H3 .9809 .9895 .3254 .052 Uiso calc R 1 . . H
C4 1.0109(3) 1.1445(3) .41565(19) .0508(8) Uani d . 1 . . C
H4 1.1064 1.1715 .4157 .061 Uiso calc R 1 . . H
C5 .9453(3) 1.2114(3) .46910(19) .0479(7) Uani d . 1 . . C
H5 .9979 1.2827 .5063 .057 Uiso calc R 1 . . H
C6 .8058(3) 1.1776(2) .47000(18) .0422(7) Uani d . 1 . . C
H6 .7613 1.2250 .5061 .051 Uiso calc R 1 . . H
N1 .6155(2) .78483(18) .42762(13) .0304(5) Uani d . 1 . . N
C7 .5657(3) .7937(2) .49978(16) .0326(6) Uani d . 1 . . C
H7 .5157 .8667 .5075 .039 Uiso calc R 1 . . H
C8 .5856(3) .6994(2) .56263(16) .0338(6) Uani d . 1 . . C
H8 .5498 .7082 .6130 .041 Uiso calc R 1 . . H
C9 .6580(3) .5914(2) .55231(16) .0322(6) Uani d . 1 . . C
C10 .7057(3) .5829(2) .47678(16) .0336(6) Uani d . 1 . . C
H10 .7534 .5096 .4666 .040 Uiso calc R 1 . . H
C11 .6842(3) .6803(2) .41631(16) .0332(6) Uani d . 1 . . C
H11 .7189 .6735 .3654 .040 Uiso calc R 1 . . H
C12 .6839(3) .4899(2) .62114(16) .0393(7) Uani d . 1 . . C
H12A .7742 .5141 .6677 .059 Uiso calc R 1 . . H
H12B .6901 .4060 .5926 .059 Uiso calc R 1 . . H
H12C .6043 .4831 .6482 .059 Uiso calc R 1 . . H
C13 .4273(3) .8620(2) .28486(16) .0327(6) Uani d . 1 . . C
C14 .3235(3) .9510(3) .26731(18) .0419(7) Uani d . 1 . . C
H14 .3473 1.0354 .2951 .050 Uiso calc R 1 . . H
C15 .1865(3) .9209(3) .21081(19) .0453(7) Uani d . 1 . . C
H15 .1185 .9845 .1999 .054 Uiso calc R 1 . . H
C16 .1487(3) .7986(3) .17019(17) .0424(7) Uani d . 1 . . C
H16 .0543 .7772 .1320 .051 Uiso calc R 1 . . H
C17 .2489(3) .7079(3) .18546(17) .0423(7) Uani d . 1 . . C
H17 .2238 .6233 .1580 .051 Uiso calc R 1 . . H
C18 .3859(3) .7399(2) .24076(17) .0371(6) Uani d . 1 . . C
H18 .4546 .6770 .2492 .045 Uiso calc R 1 . . H
B2 .5281(3) .3745(3) .16384(19) .0369(7) Uani d . 1 . . B
O3 .42086(19) .42979(16) .08945(11) .0411(5) Uani d . 1 . . O
O4 .44773(18) .32409(16) .22518(11) .0378(4) Uani d . 1 . . O
C19 .2897(3) .3826(2) .09649(17) .0364(6) Uani d . 1 . . C
C20 .3053(3) .3206(2) .17761(16) .0355(6) Uani d . 1 . . C
C21 .1882(3) .2712(2) .20167(18) .0394(6) Uani d . 1 . . C
H21 .1992 .2315 .2574 .047 Uiso calc R 1 . . H
C22 .0521(3) .2806(3) .14232(19) .0464(7) Uani d . 1 . . C
H22 -.0310 .2472 .1576 .056 Uiso calc R 1 . . H
C23 .0377(3) .3385(3) .06114(19) .0471(7) Uani d . 1 . . C
H23 -.0556 .3432 .0211 .057 Uiso calc R 1 . . H
C24 .1568(3) .3899(2) .03698(18) .0420(7) Uani d . 1 . . C
H24 .1463 .4287 -.0190 .050 Uiso calc R 1 . . H
N2 .5772(2) .24608(19) .11847(13) .0341(5) Uani d . 1 . . N
C25 .6006(3) .1351(2) .16147(17) .0386(6) Uani d . 1 . . C
H25 .5777 .1260 .2165 .046 Uiso calc R 1 . . H
C26 .6571(3) .0339(2) .12752(17) .0405(7) Uani d . 1 . . C
H26 .6727 -.0437 .1594 .049 Uiso calc R 1 . . H
C27 .6913(3) .0442(2) .04766(17) .0367(6) Uani d . 1 . . C
C28 .6632(3) .1586(2) .00351(17) .0400(7) Uani d . 1 . . C
H28 .6820 .1687 -.0527 .048 Uiso calc R 1 . . H
C29 .6084(3) .2575(3) .04013(17) .0390(6) Uani d . 1 . . C
H29 .5920 .3359 .0094 .047 Uiso calc R 1 . . H
C30 .7587(3) -.0624(3) .01119(19) .0532(8) Uani d . 1 . . C
H30A .8636 -.0480 .0335 .080 Uiso calc R 1 . . H
H30B .7289 -.0625 -.0544 .080 Uiso calc R 1 . . H
H30C .7275 -.1463 .0307 .080 Uiso calc R 1 . . H
C31 .6705(3) .4640(2) .20815(16) .0359(6) Uani d . 1 . . C
C32 .6971(3) .5868(3) .17763(17) .0415(7) Uani d . 1 . . C
H32 .6257 .6198 .1299 .050 Uiso calc R 1 . . H
C33 .8245(3) .6617(3) .21505(18) .0440(7) Uani d . 1 . . C
H33 .8396 .7446 .1923 .053 Uiso calc R 1 . . H
C34 .9300(3) .6176(3) .28503(18) .0444(7) Uani d . 1 . . C
H34 1.0174 .6694 .3108 .053 Uiso calc R 1 . . H
C35 .9061(3) .4964(3) .31697(18) .0442(7) Uani d . 1 . . C
H35 .9777 .4643 .3650 .053 Uiso calc R 1 . . H
C36 .7791(3) .4225(3) .27939(17) .0399(7) Uani d . 1 . . C
H36 .7647 .3400 .3028 .048 Uiso calc R 1 . . H

loop_
_atom_site_aniso_label
_atom_site_aniso_U_11
_atom_site_aniso_U_22
_atom_site_aniso_U_33
_atom_site_aniso_U_12
_atom_site_aniso_U_13
_atom_site_aniso_U_23
B1 .0401(18) .0227(15) .0396(17) .0055(12) .0173(14) .0018(12)
O1 .0356(11) .0303(9) .0423(11) .0057(8) .0131(8) -.0032(8)
O2 .0418(11) .0337(10) .0341(10) .0044(8) .0161(8) .0008(8)
C1 .0331(15) .0332(14) .0375(15) .0059(12) .0097(12) .0039(12)
C2 .0346(15) .0341(14) .0335(14) .0047(12) .0079(12) .0046(11)
C3 .0417(17) .0486(17) .0431(17) .0104(13) .0161(13) .0065(13)
C4 .0375(17) .060(2) .0521(19) -.0061(15) .0103(14) .0043(16)
C5 .0414(18) .0464(17) .0497(18) -.0043(13) .0053(14) -.0009(14)
C6 .0428(17) .0372(15) .0449(17) .0039(13) .0099(13) -.0031(13)
N1 .0338(12) .0299(11) .0294(11) .0047(9) .0117(9) -.0022(9)
C7 .0332(15) .0319(14) .0333(14) .0055(11) .0104(11) -.0030(11)
C8 .0349(15) .0368(14) .0296(14) .0014(11) .0095(11) -.0021(11)
C9 .0301(14) .0314(14) .0308(14) -.0030(11) .0032(11) -.0002(11)
C10 .0335(15) .0305(14) .0374(15) .0056(11) .0104(12) -.0011(11)
C11 .0348(15) .0330(14) .0335(14) .0081(11) .0112(11) -.0025(11)
C12 .0453(17) .0381(15) .0333(15) .0031(12) .0093(12) .0044(12)
C13 .0397(15) .0282(13) .0315(14) .0047(11) .0117(11) .0012(11)
C14 .0427(17) .0379(15) .0438(16) .0087(13) .0095(13) -.0060(12)
C15 .0384(17) .0474(17) .0507(18) .0116(13) .0118(14) -.0026(14)
C16 .0395(16) .0520(18) .0340(15) -.0010(13) .0091(12) -.0031(13)
C17 .0562(19) .0369(15) .0329(15) .0027(13) .0116(13) .0008(12)
C18 .0415(16) .0344(15) .0370(15) .0068(12) .0129(12) .0009(12)
B2 .0386(18) .0446(18) .0291(16) .0151(14) .0098(14) .0002(13)
O3 .0430(12) .0450(11) .0357(10) .0134(9) .0096(9) .0029(8)
O4 .0347(10) .0512(11) .0282(10) .0101(8) .0086(8) .0001(8)
C19 .0387(16) .0363(15) .0331(15) .0090(12) .0077(12) -.0062(11)
C20 .0367(16) .0372(15) .0302(14) .0105(12) .0047(12) -.0077(11)
C21 .0387(16) .0406(15) .0397(16) .0069(12) .0124(13) -.0080(12)
C22 .0394(17) .0458(17) .0519(19) .0022(13) .0105(14) -.0086(14)
C23 .0410(17) .0469(17) .0456(18) .0135(13) -.0019(14) -.0111(14)
C24 .0483(18) .0380(15) .0356(15) .0130(13) .0036(13) -.0069(12)
N2 .0364(13) .0370(12) .0296(12) .0066(9) .0100(10) -.0008(9)
C25 .0459(17) .0382(15) .0323(15) .0085(12) .0107(12) .0040(12)
C26 .0525(18) .0376(15) .0322(15) .0106(13) .0120(13) .0014(11)
C27 .0366(16) .0388(15) .0335(15) .0029(12) .0089(12) -.0067(12)
C28 .0429(17) .0475(17) .0321(15) .0041(13) .0147(12) -.0022(12)
C29 .0439(16) .0432(16) .0318(15) .0053(12) .0136(12) .0007(12)
C30 .068(2) .0507(18) .0454(18) .0172(15) .0208(15) -.0049(14)
C31 .0369(15) .0429(16) .0324(14) .0122(12) .0151(12) -.0023(12)
C32 .0468(18) .0470(17) .0345(15) .0146(14) .0152(13) .0031(13)
C33 .0484(18) .0453(17) .0439(17) .0093(14) .0207(14) .0047(13)
C34 .0413(17) .0486(18) .0450(17) .0035(13) .0152(14) -.0042(13)
C35 .0446(18) .0491(17) .0402(16) .0124(14) .0120(13) .0010(13)
C36 .0402(17) .0443(16) .0361(15) .0085(13) .0110(13) .0006(12)

loop_
_atom_type_symbol
_atom_type_description
_atom_type_scat_dispersion_real
_atom_type_scat_dispersion_imag
_atom_type_scat_source
C C 0.0033 0.0016 'International Tables Vol C Tables 4.2.6.8 and 6.1.1.4'
H H 0.0000 0.0000 'International Tables Vol C Tables 4.2.6.8 and 6.1.1.4'
B B 0.0013 0.0007 'International Tables Vol C Tables 4.2.6.8 and 6.1.1.4'
N N 0.0061 0.0033 'International Tables Vol C Tables 4.2.6.8 and 6.1.1.4'
O O 0.0106 0.0060 'International Tables Vol C Tables 4.2.6.8 and 6.1.1.4'

loop_
_geom_angle_atom_site_label_1
_geom_angle_atom_site_label_2
_geom_angle_atom_site_label_3
_geom_angle
_geom_angle_publ_flag
O2 B1 O1 106.0(2) yes
O2 B1 C13 117.3(2) yes
O1 B1 C13 113.9(2) yes
O2 B1 N1 105.25(19) yes
O1 B1 N1 105.17(19) yes
C13 B1 N1 108.21(19) yes
C1 O1 B1 105.18(19) yes
C2 O2 B1 105.22(19) yes
O1 C1 C6 128.2(2) no
O1 C1 C2 110.7(2) no
C6 C1 C2 121.1(2) no
C3 C2 O2 127.9(2) no
C3 C2 C1 121.9(2) no
O2 C2 C1 110.2(2) no
C2 C3 C4 117.6(3) no
C5 C4 C3 120.2(3) no
C6 C5 C4 122.1(3) no
C1 C6 C5 117.2(3) no
C11 N1 C7 118.9(2) no
C11 N1 B1 121.4(2) no
C7 N1 B1 119.6(2) no
N1 C7 C8 121.7(2) no
C7 C8 C9 120.1(2) no
C10 C9 C8 117.3(2) no
C10 C9 C12 121.9(2) no
C8 C9 C12 120.7(2) no
C11 C10 C9 120.4(2) no
N1 C11 C10 121.6(2) no
C14 C13 C18 116.0(2) no
C14 C13 B1 121.4(2) no
C18 C13 B1 122.6(2) no
C15 C14 C13 122.3(2) no
C16 C15 C14 120.0(3) no
C17 C16 C15 119.4(3) no
C16 C17 C18 119.9(2) no
C17 C18 C13 122.3(2) no
O4 B2 O3 105.8(2) yes
O4 B2 C31 116.2(2) yes
O3 B2 C31 116.2(2) yes
O4 B2 N2 106.3(2) yes
O3 B2 N2 104.91(19) yes
C31 B2 N2 106.4(2) yes
C19 O3 B2 105.6(2) yes
C20 O4 B2 105.58(19) yes
O3 C19 C24 128.6(2) no
O3 C19 C20 110.4(2) no
C24 C19 C20 120.9(3) no
C21 C20 O4 128.5(2) no
C21 C20 C19 121.1(2) no
O4 C20 C19 110.3(2) no
C20 C21 C22 118.3(3) no
C23 C22 C21 120.2(3) no
C22 C23 C24 121.5(2) no
C19 C24 C23 117.9(3) no
C25 N2 C29 118.8(2) no
C25 N2 B2 122.0(2) no
C29 N2 B2 118.9(2) no
N2 C25 C26 121.4(2) no
C25 C26 C27 120.7(2) no
C26 C27 C28 116.9(2) no
C26 C27 C30 121.7(2) no
C28 C27 C30 121.4(2) no
C29 C28 C27 120.6(2) no
N2 C29 C28 121.6(2) no
C32 C31 C36 116.0(2) no
C32 C31 B2 122.6(2) no
C36 C31 B2 121.4(2) no
C33 C32 C31 121.7(2) no
C34 C33 C32 120.8(3) no
C33 C34 C35 118.7(3) no
C36 C35 C34 120.2(3) no
C35 C36 C31 122.6(3) no

loop_
_geom_bond_atom_site_label_1
_geom_bond_atom_site_label_2
_geom_bond_site_symmetry_2
_geom_bond_distance
_geom_bond_publ_flag
B1 O1 . 1.481(3) yes
B1 O2 . 1.464(3) yes
B1 C13 . 1.593(4) yes
B1 N1 . 1.651(3) yes
O1 C1 . 1.366(3) yes
O2 C2 . 1.384(3) yes
C1 C6 . 1.379(3) no
C1 C2 . 1.392(4) no
C2 C3 . 1.365(4) no
C3 C4 . 1.401(4) no
C4 C5 . 1.387(4) no
C5 C6 . 1.381(4) no
N1 C11 . 1.344(3) no
N1 C7 . 1.349(3) no
C7 C8 . 1.379(3) no
C8 C9 . 1.392(3) no
C9 C10 . 1.386(3) no
C9 C12 . 1.497(3) no
C10 C11 . 1.378(3) no
C13 C14 . 1.388(3) no
C13 C18 . 1.401(3) no
C14 C15 . 1.383(3) no
C15 C16 . 1.380(4) no
C16 C17 . 1.377(4) no
C17 C18 . 1.380(3) no
B2 O3 . 1.478(3) yes
B2 O4 . 1.477(4) yes
B2 C31 . 1.581(4) yes
B2 N2 . 1.654(4) yes
O3 C19 . 1.367(3) yes
O4 C20 . 1.371(3) yes
C19 C24 . 1.369(3) no
C19 C20 . 1.403(3) no
C20 C21 . 1.366(4) no
C21 C22 . 1.395(3) no
C22 C23 . 1.385(4) no
C23 C24 . 1.390(4) no
N2 C25 . 1.340(3) no
N2 C29 . 1.344(3) no
C25 C26 . 1.380(4) no
C26 C27 . 1.381(4) no
C27 C28 . 1.384(3) no
C27 C30 . 1.503(4) no
C28 C29 . 1.372(4) no
C31 C32 . 1.396(3) no
C31 C36 . 1.397(3) no
C32 C33 . 1.382(4) no
C33 C34 . 1.379(4) no
C34 C35 . 1.385(4) no
C35 C36 . 1.375(4) no

loop_
_geom_torsion_atom_site_label_1
_geom_torsion_atom_site_label_2
_geom_torsion_atom_site_label_3
_geom_torsion_atom_site_label_4
_geom_torsion
_geom_torsion_publ_flag
O2 B1 O1 C1 -16.0(2) no
C13 B1 O1 C1 -146.5(2) no
N1 B1 O1 C1 95.2(2) no
O1 B1 O2 C2 15.4(2) no
C13 B1 O2 C2 143.9(2) no
N1 B1 O2 C2 -95.7(2) no
B1 O1 C1 C6 -170.7(2) no
B1 O1 C1 C2 10.6(2) no
B1 O2 C2 C3 170.7(2) no
B1 O2 C2 C1 -9.4(2) no
O1 C1 C2 C3 179.0(2) no
C6 C1 C2 C3 0.3(4) no
O1 C1 C2 O2 -0.9(3) no
C6 C1 C2 O2 -179.6(2) no
O2 C2 C3 C4 179.4(2) no
C1 C2 C3 C4 -0.6(4) no
C2 C3 C4 C5 1.1(4) no
C3 C4 C5 C6 -1.4(4) no
O1 C1 C6 C5 -179.0(2) no
C2 C1 C6 C5 -0.5(4) no
C4 C5 C6 C1 1.0(4) no
O2 B1 N1 C11 -33.5(3) no
O1 B1 N1 C11 -145.3(2) no
C13 B1 N1 C11 92.6(3) yes
O2 B1 N1 C7 150.0(2) no
O1 B1 N1 C7 38.3(3) no
C13 B1 N1 C7 -83.8(3) yes
C11 N1 C7 C8 1.0(3) no
B1 N1 C7 C8 177.6(2) no
N1 C7 C8 C9 -0.3(4) no
C7 C8 C9 C10 -1.0(3) no
C7 C8 C9 C12 178.4(2) no
C8 C9 C10 C11 1.6(3) no
C12 C9 C10 C11 -177.8(2) no
C7 N1 C11 C10 -0.4(3) no
B1 N1 C11 C10 -176.9(2) no
C9 C10 C11 N1 -0.9(4) no
O2 B1 C13 C14 -114.6(3) no
O1 B1 C13 C14 10.1(3) no
N1 B1 C13 C14 126.7(2) yes
O2 B1 C13 C18 66.4(3) no
O1 B1 C13 C18 -168.9(2) no
N1 B1 C13 C18 -52.4(3) yes
C18 C13 C14 C15 0.9(4) no
B1 C13 C14 C15 -178.2(2) no
C13 C14 C15 C16 0.5(4) no
C14 C15 C16 C17 -0.9(4) no
C15 C16 C17 C18 -0.2(4) no
C16 C17 C18 C13 1.8(4) no
C14 C13 C18 C17 -2.1(4) no
B1 C13 C18 C17 177.0(2) no
O4 B2 O3 C19 -14.9(3) no
C31 B2 O3 C19 -145.6(2) no
N2 B2 O3 C19 97.2(2) no
O3 B2 O4 C20 14.4(3) no
C31 B2 O4 C20 145.1(2) no
N2 B2 O4 C20 -96.7(2) no
B2 O3 C19 C24 -170.0(3) no
B2 O3 C19 C20 10.1(3) no
B2 O4 C20 C21 173.9(3) no
B2 O4 C20 C19 -8.7(3) no
O3 C19 C20 C21 176.7(2) no
C24 C19 C20 C21 -3.2(4) no
O3 C19 C20 O4 -0.9(3) no
C24 C19 C20 O4 179.2(2) no
O4 C20 C21 C22 178.9(2) no
C19 C20 C21 C22 1.8(4) no
C20 C21 C22 C23 0.2(4) no
C21 C22 C23 C24 -0.8(4) no
O3 C19 C24 C23 -177.4(2) no
C20 C19 C24 C23 2.5(4) no
C22 C23 C24 C19 -0.6(4) no
O4 B2 N2 C25 -28.8(3) no
O3 B2 N2 C25 -140.6(2) no
C31 B2 N2 C25 95.7(3) yes
O4 B2 N2 C29 157.9(2) no
O3 B2 N2 C29 46.2(3) no
C31 B2 N2 C29 -77.6(3) yes
C29 N2 C25 C26 0.8(4) no
B2 N2 C25 C26 -172.5(2) no
N2 C25 C26 C27 -0.1(4) no
C25 C26 C27 C28 -1.3(4) no
C25 C26 C27 C30 177.4(2) no
C26 C27 C28 C29 2.1(4) no
C30 C27 C28 C29 -176.7(2) no
C25 N2 C29 C28 0.0(4) no
B2 N2 C29 C28 173.5(2) no
C27 C28 C29 N2 -1.5(4) no
O4 B2 C31 C32 -127.5(3) no
O3 B2 C31 C32 -2.0(4) no
N2 B2 C31 C32 114.4(2) yes
O4 B2 C31 C36 54.0(3) no
O3 B2 C31 C36 179.6(2) no
N2 B2 C31 C36 -64.1(3) yes
C36 C31 C32 C33 1.0(4) no
B2 C31 C32 C33 -177.5(3) no
C31 C32 C33 C34 -0.6(4) no
C32 C33 C34 C35 0.2(4) no
C33 C34 C35 C36 -0.2(4) no
C34 C35 C36 C31 0.6(4) no
C32 C31 C36 C35 -1.0(4) no
B2 C31 C36 C35 177.6(2) no
